data_4118852
loop_
_publ_author_name
'Long Chen'
'Sreenivasa R. Puniredd'
'Yuan-Zhi Tan'
'Martin Baumgarten'
'Ute Zschieschang'
'Volker Enkelmann'
'Wojciech Pisula'
'Xinliang Feng'
'Hagen Klauk'
'Klaus M\"ullen'

_publ_contact_author_address
; 

 Max-Planck-Institute for Polymer Research 

 Ackermannweg 10 

 D-55021 Mainz 

 Germany 

;
_publ_contact_author_email ve@mpip-mainz.mpg.de
_publ_contact_author_fax '+49 379100'
_publ_contact_author_name 'Volker Enkelmann'
_publ_contact_author_phone '+49 379133'
_publ_section_title
;
 Hexathienocoronenes: Synthesis and Self-Organization
;
_journal_name_full 'Journal of the American Chemical Society'
_journal_page_first 17869
_journal_page_last 17872
_journal_paper_doi 10.1021/ja3082395
_journal_volume 134
_journal_year 2012
_chemical_formula_moiety 'C60 H60 S6'
_chemical_formula_sum 'C60 H60 S6'
_chemical_formula_weight 973.53
_space_group_IT_number 2
_symmetry_cell_setting triclinic
_symmetry_space_group_name_Hall '-P 1'
_symmetry_space_group_name_H-M 'P -1'
_atom_sites_solution_hydrogens geom
_atom_sites_solution_primary direct
_audit_creation_date 11-12-13
_audit_creation_method CRYSTALS_ver_12.84
_cell_angle_alpha 109.117(2)
_cell_angle_beta 91.667(3)
_cell_angle_gamma 93.427(3)
_cell_formula_units_Z 2
_cell_length_a 7.9721(3)
_cell_length_b 17.2319(8)
_cell_length_c 18.5026(9)
_cell_measurement_reflns_used 0
_cell_measurement_temperature 120
_cell_measurement_theta_max 0
_cell_measurement_theta_min 0
_cell_volume 2394.12(19)
_computing_cell_refinement 'DENZO/SCALEPACK (Otwinowski & Minor, 1997)'
_computing_data_collection 'COLLECT (Nonius, 1997-2001).'
_computing_data_reduction 'DENZO/SCALEPACK (Otwinowski & Minor, 1997)'
_computing_molecular_graphics 'CAMERON (Watkin et al., 1996)'
_computing_publication_material 'CRYSTALS (Betteridge et al., 2003)'
_computing_structure_refinement 'CRYSTALS (Betteridge et al., 2003)'
_computing_structure_solution 'SHELXS 86 (Sheldrick, 1986)'
_diffrn_ambient_temperature 120
_diffrn_measured_fraction_theta_full 0.987
_diffrn_measured_fraction_theta_max 0.952
_diffrn_measurement_device_type 'Nonius KappaCCD'
_diffrn_measurement_method '\f & \w scans'
_diffrn_radiation_monochromator graphite
_diffrn_radiation_type 'Mo K\a'
_diffrn_radiation_wavelength 0.71073
_diffrn_reflns_av_R_equivalents 0.070
_diffrn_reflns_limit_h_max 11
_diffrn_reflns_limit_h_min -11
_diffrn_reflns_limit_k_max 22
_diffrn_reflns_limit_k_min -24
_diffrn_reflns_limit_l_max 26
_diffrn_reflns_limit_l_min -25
_diffrn_reflns_number 28308
_diffrn_reflns_theta_full 25.244
_diffrn_reflns_theta_max 30.052
_diffrn_reflns_theta_min 1.166
_diffrn_standards_number 0
_exptl_absorpt_coefficient_mu 0.327
_exptl_absorpt_correction_T_max 0.96
_exptl_absorpt_correction_T_min 0.88
_exptl_absorpt_correction_type multi-scan
_exptl_absorpt_process_details 'SORTAV (Blessing)'
_exptl_crystal_colour yellow
_exptl_crystal_density_diffrn 1.350
_exptl_crystal_description prism
_exptl_crystal_F_000 1032
_exptl_crystal_size_max 0.39
_exptl_crystal_size_mid 0.20
_exptl_crystal_size_min 0.14
_refine_diff_density_max 0.44
_refine_diff_density_min -0.42
_refine_ls_extinction_method none
_refine_ls_goodness_of_fit_ref 1.1129
_refine_ls_hydrogen_treatment constr
_refine_ls_matrix_type full
_refine_ls_number_parameters 583
_refine_ls_number_reflns 7536
_refine_ls_number_restraints 28
_refine_ls_R_factor_all 0.0970
_refine_ls_R_factor_gt 0.0467
_refine_ls_shift/su_max 0.015520
_refine_ls_structure_factor_coef F
_refine_ls_weighting_details
;

 Method, part 1, Chebychev polynomial, (Watkin, 1994, Prince, 1982) 

 [weight] = 1.0/[A~0~*T~0~(x)+A~1~*T~1~(x) ... +A~n-1~]*T~n-1~(x)] 

 where A~i~ are the Chebychev coefficients listed below and x= Fcalc/Fmax 

 Method = Robust Weighting (Prince, 1982) 

 W = [weight] * [1-(deltaF/6*sigmaF)^2^]^2^ 

 A~i~ are: 

 2.54 1.15 2.06 

;
_refine_ls_weighting_scheme calc
_refine_ls_wR_factor_all 0.0801
_refine_ls_wR_factor_gt 0.0554
_refine_ls_wR_factor_ref 0.0554
_reflns_limit_h_max 11
_reflns_limit_h_min -11
_reflns_limit_k_max 22
_reflns_limit_k_min -24
_reflns_limit_l_max 26
_reflns_limit_l_min 0
_reflns_number_gt 7536
_reflns_number_total 13364
_reflns_threshold_expression I>3.0\s(I)
_cod_data_source_file ja3082395_si_002_1.cif
_cod_data_source_block 1b-p-xylene-CCDC869826
_cod_original_sg_symbol_H-M 'P -1 '
_cod_database_code 4118852

loop_
_symmetry_equiv_pos_as_xyz
x,y,z
-x,-y,-z

loop_
_atom_site_label
_atom_site_type_symbol
_atom_site_fract_x
_atom_site_fract_y
_atom_site_fract_z
_atom_site_U_iso_or_equiv
_atom_site_occupancy
_atom_site_adp_type
_atom_site_refinement_flags_posn
S1 S 0.71108(7) 0.88989(3) 0.07827(3) 0.0245 1.0000 Uani .
S2 S 0.26573(7) 0.56382(4) -0.26952(3) 0.0269 1.0000 Uani .
S3 S 0.00500(7) 0.29904(3) -0.01289(3) 0.0238 1.0000 Uani .
S4 S 0.46392(8) 0.62435(4) 0.33378(3) 0.0276 1.0000 Uani .
C1 C 0.4780(2) 0.66580(12) 0.06316(12) 0.0185 1.0000 Uani .
C2 C 0.4183(2) 0.63997(12) -0.01579(12) 0.0183 1.0000 Uani .
C3 C 0.3161(3) 0.56386(12) -0.04815(12) 0.0187 1.0000 Uani .
C4 C 0.2709(2) 0.51388(12) -0.00101(12) 0.0187 1.0000 Uani .
C5 C 0.3304(3) 0.53981(12) 0.07812(12) 0.0190 1.0000 Uani .
C6 C 0.4349(2) 0.61542(12) 0.11019(12) 0.0193 1.0000 Uani .
C7 C 0.4926(3) 0.64190(12) 0.18834(12) 0.0202 1.0000 Uani .
C8 C 0.6025(3) 0.71491(13) 0.21789(12) 0.0223 1.0000 Uani D
C9 C 0.6451(3) 0.76295(13) 0.17216(12) 0.0217 1.0000 Uani D
C10 C 0.5797(3) 0.74081(12) 0.09525(12) 0.0207 1.0000 Uani .
C11 C 0.6064(3) 0.79195(12) 0.04923(12) 0.0212 1.0000 Uani .
C12 C 0.5439(3) 0.76962(12) -0.02628(12) 0.0205 1.0000 Uani .
C13 C 0.4589(3) 0.68991(12) -0.06185(12) 0.0196 1.0000 Uani .
C14 C 0.4124(3) 0.65939(13) -0.14218(12) 0.0216 1.0000 Uani .
C15 C 0.3107(3) 0.58686(13) -0.17178(12) 0.0218 1.0000 Uani .
C16 C 0.2571(3) 0.53807(13) -0.12609(12) 0.0200 1.0000 Uani .
C17 C 0.1509(3) 0.46452(13) -0.15630(12) 0.0214 1.0000 Uani D
C18 C 0.1028(3) 0.41728(12) -0.11069(13) 0.0205 1.0000 Uani D
C19 C 0.1641(3) 0.44065(12) -0.03272(12) 0.0197 1.0000 Uani .
C20 C 0.1259(3) 0.39224(13) 0.01470(13) 0.0208 1.0000 Uani .
C21 C 0.1875(3) 0.41412(13) 0.09080(12) 0.0204 1.0000 Uani .
C22 C 0.2855(3) 0.49113(12) 0.12521(12) 0.0204 1.0000 Uani .
C23 C 0.3323(3) 0.52213(13) 0.20525(13) 0.0221 1.0000 Uani .
C24 C 0.4344(3) 0.59535(13) 0.23462(12) 0.0225 1.0000 Uani .
C26 C 0.6638(3) 0.90289(13) -0.00868(13) 0.0240 1.0000 Uani .
C29 C 0.3894(3) 0.64901(14) -0.27182(13) 0.0270 1.0000 Uani .
C31 C 0.0397(3) 0.28717(13) 0.07520(13) 0.0234 1.0000 Uani .
C34 C 0.3411(3) 0.53936(14) 0.33679(14) 0.0270 1.0000 Uani .
C27 C 0.5742(3) 0.83553(13) -0.05743(13) 0.0230 1.0000 Uani .
C28 C 0.4603(3) 0.69266(14) -0.20154(13) 0.0250 1.0000 Uani .
C32 C 0.1381(3) 0.35146(14) 0.12354(14) 0.0245 1.0000 Uani .
C33 C 0.2806(3) 0.49208(14) 0.26574(13) 0.0252 1.0000 Uani .
H271 H 0.5344 0.8322 -0.1073 0.0306 1.0000 Uiso R
H281 H 0.5341 0.7407 -0.1920 0.0333 1.0000 Uiso R
H321 H 0.1724 0.3550 0.1742 0.0325 1.0000 Uiso R
H331 H 0.2106 0.4429 0.2566 0.0309 1.0000 Uiso R
C35 C 0.3151(3) 0.52568(16) 0.41163(14) 0.0318 1.0000 Uani .
H351 H 0.2672 0.5725 0.4450 0.0430 1.0000 Uiso R
H352 H 0.4216 0.5197 0.4329 0.0430 1.0000 Uiso R
C36 C 0.1993(3) 0.44946(16) 0.40510(14) 0.0314 1.0000 Uani .
H361 H 0.0897 0.4572 0.3884 0.0412 1.0000 Uiso R
H362 H 0.2415 0.4030 0.3685 0.0412 1.0000 Uiso R
C37 C 0.1885(3) 0.43282(16) 0.48079(14) 0.0327 1.0000 Uani .
H371 H 0.1436 0.4787 0.5169 0.0426 1.0000 Uiso R
H372 H 0.2988 0.4268 0.4981 0.0426 1.0000 Uiso R
C38 C 0.0781(3) 0.35562(16) 0.47525(14) 0.0327 1.0000 Uani .
H381 H -0.0335 0.3626 0.4603 0.0430 1.0000 Uiso R
H382 H 0.1199 0.3100 0.4375 0.0430 1.0000 Uiso R
C39 C 0.0741(4) 0.33782(18) 0.55055(15) 0.0373 1.0000 Uani .
H391 H 0.0297 0.3830 0.5879 0.0484 1.0000 Uiso R
H392 H 0.1863 0.3325 0.5660 0.0484 1.0000 Uiso R
C40 C -0.0308(4) 0.2596(2) 0.54557(17) 0.0454 1.0000 Uani .
H401 H -0.0281 0.2517 0.5940 0.0572 1.0000 Uiso R
H402 H -0.1436 0.2644 0.5305 0.0572 1.0000 Uiso R
H403 H 0.0130 0.2139 0.5087 0.0572 1.0000 Uiso R
C41 C 0.7211(3) 0.98139(14) -0.02286(14) 0.0275 1.0000 Uani .
H411 H 0.6666 1.0255 0.0110 0.0354 1.0000 Uiso R
H412 H 0.8394 0.9909 -0.0126 0.0354 1.0000 Uiso R
C42 C 0.6816(3) 0.97916(14) -0.10476(14) 0.0284 1.0000 Uani .
H421 H 0.5633 0.9702 -0.1150 0.0359 1.0000 Uiso R
H422 H 0.7355 0.9349 -0.1388 0.0359 1.0000 Uiso R
C43 C 0.7415(3) 1.05886(14) -0.11875(14) 0.0285 1.0000 Uani .
H431 H 0.6887 1.1033 -0.0844 0.0390 1.0000 Uiso R
H432 H 0.8600 1.0676 -0.1092 0.0390 1.0000 Uiso R
C44 C 0.6995(3) 1.05585(15) -0.20040(15) 0.0318 1.0000 Uani .
H441 H 0.7571 1.0130 -0.2343 0.0414 1.0000 Uiso R
H442 H 0.5816 1.0439 -0.2105 0.0414 1.0000 Uiso R
C45 C 0.7480(3) 1.13558(15) -0.21546(15) 0.0319 1.0000 Uani .
H451 H 0.8655 1.1483 -0.2043 0.0425 1.0000 Uiso R
H452 H 0.6883 1.1782 -0.1825 0.0425 1.0000 Uiso R
C46 C 0.7078(4) 1.1306(2) -0.29796(18) 0.0451 1.0000 Uani .
H461 H 0.7405 1.1817 -0.3046 0.0581 1.0000 Uiso R
H462 H 0.7675 1.0883 -0.3313 0.0581 1.0000 Uiso R
H463 H 0.5904 1.1182 -0.3095 0.0581 1.0000 Uiso R
C47 C 0.4020(3) 0.66569(16) -0.34651(14) 0.0318 1.0000 Uani .
H471 H 0.2914 0.6697 -0.3648 0.0402 1.0000 Uiso R
H472 H 0.4507 0.6206 -0.3820 0.0402 1.0000 Uiso R
C48 C 0.5066(4) 0.74459(16) -0.34151(14) 0.0334 1.0000 Uani .
H481 H 0.4645 0.7897 -0.3033 0.0424 1.0000 Uiso R
H482 H 0.6202 0.7393 -0.3280 0.0424 1.0000 Uiso R
C49 C 0.5004(4) 0.76099(17) -0.41732(15) 0.0384 1.0000 Uani .
H491 H 0.3860 0.7645 -0.4310 0.0489 1.0000 Uiso R
H492 H 0.5443 0.7159 -0.4549 0.0489 1.0000 Uiso R
C50 C 0.5985(4) 0.83958(17) -0.41649(16) 0.0395 1.0000 Uani .
H501 H 0.5598 0.8846 -0.3770 0.0514 1.0000 Uiso R
H502 H 0.7144 0.8350 -0.4065 0.0514 1.0000 Uiso R
C51 C 0.5793(5) 0.8561(2) -0.49218(17) 0.0514 1.0000 Uani .
H511 H 0.4638 0.8627 -0.5009 0.0649 1.0000 Uiso R
H512 H 0.6132 0.8096 -0.5317 0.0649 1.0000 Uiso R
C52 C 0.6808(6) 0.9318(2) -0.4949(2) 0.0602 1.0000 Uani .
H521 H 0.6634 0.9389 -0.5433 0.0754 1.0000 Uiso R
H522 H 0.6473 0.9786 -0.4557 0.0754 1.0000 Uiso R
H523 H 0.7967 0.9256 -0.4865 0.0754 1.0000 Uiso R
C53 C -0.0380(3) 0.21248(14) 0.08990(14) 0.0266 1.0000 Uani .
H531 H -0.1552 0.2078 0.0770 0.0344 1.0000 Uiso R
H532 H 0.0118 0.1654 0.0581 0.0344 1.0000 Uiso R
C54 C -0.0152(3) 0.21497(15) 0.17231(15) 0.0306 1.0000 Uani .
H541 H -0.0588 0.2637 0.2047 0.0399 1.0000 Uiso R
H542 H 0.1016 0.2158 0.1846 0.0399 1.0000 Uiso R
C55 C -0.1040(3) 0.14062(15) 0.18602(15) 0.0330 1.0000 Uani .
H551 H -0.2210 0.1407 0.1747 0.0420 1.0000 Uiso R
H552 H -0.0622 0.0921 0.1524 0.0420 1.0000 Uiso R
C56 C -0.0806(4) 0.14020(16) 0.26768(16) 0.0377 1.0000 Uani .
H561 H -0.1218 0.1888 0.3015 0.0472 1.0000 Uiso R
H562 H 0.0362 0.1395 0.2791 0.0472 1.0000 Uiso R
C57 C -0.1730(5) 0.06602(18) 0.27961(17) 0.0503 1.0000 Uani .
H571 H -0.2898 0.0674 0.2687 0.0613 1.0000 Uiso R
H572 H -0.1328 0.0177 0.2449 0.0613 1.0000 Uiso R
C58 C -0.1495(6) 0.0629(2) 0.35984(19) 0.0635 1.0000 Uani .
H581 H -0.2096 0.0153 0.3640 0.0749 1.0000 Uiso R
H582 H -0.1901 0.1108 0.3950 0.0749 1.0000 Uiso R
H583 H -0.0331 0.0611 0.3712 0.0749 1.0000 Uiso R
S5 S 0.6877(2) 0.75701(12) 0.30799(10) 0.0256 0.4172 Uani D
S6 S 0.76792(13) 0.84747(7) 0.22181(6) 0.0240 0.5828 Uani D
S7 S 0.06489(14) 0.42416(8) -0.24514(8) 0.0236 0.5828 Uani D
S8 S -0.0273(4) 0.33366(14) -0.16212(12) 0.0222 0.4172 Uani D
C252 C 0.7805(5) 0.8199(3) 0.3025(2) 0.0247 0.5828 Uani D
C301 C -0.0389(5) 0.3442(2) -0.2258(2) 0.0220 0.5828 Uani D
C59 C 0.7043(7) 0.7491(3) 0.2943(3) 0.0256 0.5828 Uani D
C62 C -0.0130(12) 0.3439(5) -0.1513(4) 0.0222 0.5828 Uani D
C251 C 0.7992(7) 0.8358(4) 0.2857(3) 0.0247 0.4172 Uani D
C302 C -0.0258(7) 0.3600(3) -0.2441(3) 0.0220 0.4172 Uani D
C60 C 0.8011(7) 0.8363(4) 0.2096(4) 0.0240 0.4172 Uani D
C61 C 0.0945(8) 0.4156(4) -0.2464(4) 0.0236 0.4172 Uani D
H591 H 0.7126 0.7191 0.3321 0.0301 0.5828 Uiso R
H601 H 0.8721 0.8697 0.1852 0.0301 0.4172 Uiso R
H611 H 0.1418 0.4268 -0.2918 0.0301 0.4172 Uiso R
H621 H -0.0621 0.3014 -0.1304 0.0301 0.5828 Uiso R
H2521 H 0.8388 0.8557 0.3517 0.0301 0.5828 Uiso R
H2511 H 0.8650 0.8811 0.3267 0.0301 0.4172 Uiso R
H3021 H -0.1084 0.3320 -0.2880 0.0301 0.4172 Uiso R
H3011 H -0.1131 0.3017 -0.2658 0.0301 0.5828 Uiso R

loop_
_atom_site_aniso_label
_atom_site_aniso_U_11
_atom_site_aniso_U_22
_atom_site_aniso_U_33
_atom_site_aniso_U_23
_atom_site_aniso_U_13
_atom_site_aniso_U_12
S1 0.0275(3) 0.0173(2) 0.0265(3) 0.0054(2) -0.0021(2) -0.00388(19)
S2 0.0316(3) 0.0251(3) 0.0216(3) 0.0059(2) -0.0026(2) -0.0047(2)
S3 0.0236(3) 0.0176(2) 0.0276(3) 0.0048(2) 0.0019(2) -0.00274(19)
S4 0.0324(3) 0.0269(3) 0.0220(3) 0.0074(2) -0.0022(2) -0.0047(2)
C1 0.0175(9) 0.0157(9) 0.0204(9) 0.0032(7) 0.0029(7) 0.0010(7)
C2 0.0189(9) 0.0144(9) 0.0202(9) 0.0040(7) 0.0008(7) 0.0006(7)
C3 0.0190(9) 0.0147(9) 0.0196(9) 0.0021(7) 0.0022(7) -0.0004(7)
C4 0.0175(9) 0.0162(9) 0.0206(9) 0.0039(7) 0.0020(7) 0.0000(7)
C5 0.0183(9) 0.0156(9) 0.0217(10) 0.0045(7) 0.0019(7) 0.0005(7)
C6 0.0174(9) 0.0176(9) 0.0220(10) 0.0051(7) 0.0029(7) 0.0017(7)
C7 0.0215(9) 0.0174(9) 0.0194(10) 0.0033(7) 0.0013(7) -0.0003(7)
C8 0.0223(10) 0.0198(10) 0.0220(10) 0.0037(8) 0.0003(8) -0.0010(8)
C9 0.0223(10) 0.0177(9) 0.0231(10) 0.0044(8) -0.0015(8) -0.0006(7)
C10 0.0229(10) 0.0131(9) 0.0235(10) 0.0026(7) 0.0012(8) 0.0000(7)
C11 0.0229(10) 0.0143(9) 0.0242(10) 0.0034(8) 0.0022(8) -0.0009(7)
C12 0.0208(9) 0.0162(9) 0.0237(10) 0.0056(8) 0.0021(8) -0.0011(7)
C13 0.0199(9) 0.0169(9) 0.0209(9) 0.0054(7) 0.0011(7) -0.0015(7)
C14 0.0222(10) 0.0194(9) 0.0221(10) 0.0056(8) 0.0013(8) -0.0003(7)
C15 0.0230(10) 0.0203(10) 0.0205(10) 0.0048(8) 0.0010(8) -0.0003(8)
C16 0.0166(9) 0.0169(9) 0.0236(10) 0.0033(8) 0.0010(7) -0.0002(7)
C17 0.0235(10) 0.0165(9) 0.0214(10) 0.0025(8) 0.0030(8) -0.0007(7)
C18 0.0190(9) 0.0149(9) 0.0236(10) 0.0009(8) 0.0008(7) 0.0004(7)
C19 0.0205(9) 0.0156(9) 0.0206(10) 0.0028(7) 0.0026(7) 0.0000(7)
C20 0.0167(9) 0.0169(9) 0.0259(10) 0.0034(8) 0.0030(7) -0.0016(7)
C21 0.0188(9) 0.0181(9) 0.0227(10) 0.0045(8) 0.0053(7) 0.0004(7)
C22 0.0193(9) 0.0165(9) 0.0246(10) 0.0059(8) 0.0032(8) 0.0008(7)
C23 0.0224(10) 0.0192(10) 0.0247(10) 0.0069(8) 0.0030(8) 0.0025(8)
C24 0.0243(10) 0.0224(10) 0.0198(10) 0.0059(8) 0.0015(8) -0.0007(8)
C26 0.0253(10) 0.0197(10) 0.0258(10) 0.0062(8) 0.0021(8) -0.0003(8)
C29 0.0319(12) 0.0253(11) 0.0239(11) 0.0091(9) 0.0004(9) -0.0009(9)
C31 0.0249(10) 0.0184(10) 0.0254(11) 0.0055(8) 0.0045(8) -0.0017(8)
C34 0.0275(11) 0.0283(11) 0.0263(11) 0.0112(9) 0.0017(9) -0.0017(9)
C27 0.0252(10) 0.0187(10) 0.0247(11) 0.0074(8) 0.0006(8) -0.0015(8)
C28 0.0296(11) 0.0216(10) 0.0231(10) 0.0068(8) 0.0020(8) 0.0001(8)
C32 0.0249(10) 0.0221(10) 0.0271(11) 0.0090(9) 0.0058(9) -0.0001(8)
C33 0.0284(11) 0.0246(10) 0.0234(10) 0.0095(8) 0.0017(8) -0.0015(8)
C35 0.0414(13) 0.0311(12) 0.0236(11) 0.0115(9) -0.0014(10) -0.0039(10)
C36 0.0361(13) 0.0348(13) 0.0240(11) 0.0120(10) -0.0009(9) -0.0029(10)
C37 0.0370(13) 0.0370(13) 0.0259(11) 0.0146(10) -0.0030(9) -0.0052(10)
C38 0.0412(14) 0.0335(13) 0.0239(11) 0.0121(10) -0.0028(10) -0.0059(10)
C39 0.0455(15) 0.0435(15) 0.0251(12) 0.0168(11) -0.0056(10) -0.0086(12)
C40 0.0566(18) 0.0494(17) 0.0347(15) 0.0229(13) -0.0048(13) -0.0112(14)
C41 0.0311(11) 0.0226(11) 0.0289(11) 0.0097(9) 0.0007(9) -0.0030(9)
C42 0.0305(11) 0.0203(10) 0.0344(12) 0.0095(9) 0.0030(9) -0.0014(8)
C43 0.0322(12) 0.0218(10) 0.0321(12) 0.0105(9) 0.0021(9) -0.0035(9)
C44 0.0365(13) 0.0242(11) 0.0341(13) 0.0095(10) 0.0047(10) -0.0020(9)
C45 0.0333(12) 0.0272(12) 0.0384(13) 0.0150(10) 0.0065(10) -0.0005(9)
C46 0.0576(18) 0.0422(16) 0.0417(16) 0.0221(13) 0.0106(14) 0.0013(13)
C47 0.0407(13) 0.0311(12) 0.0233(11) 0.0097(9) -0.0023(10) -0.0032(10)
C48 0.0447(14) 0.0306(12) 0.0243(11) 0.0099(10) 0.0007(10) -0.0048(10)
C49 0.0559(17) 0.0363(14) 0.0251(12) 0.0146(10) 0.0007(11) -0.0053(12)
C50 0.0541(17) 0.0365(14) 0.0289(13) 0.0127(11) 0.0055(11) -0.0018(12)
C51 0.083(2) 0.0469(17) 0.0292(14) 0.0202(13) 0.0049(15) -0.0045(16)
C52 0.093(3) 0.0475(18) 0.0453(18) 0.0238(15) 0.0130(18) -0.0057(18)
C53 0.0271(11) 0.0206(10) 0.0308(12) 0.0074(9) 0.0035(9) -0.0036(8)
C54 0.0361(12) 0.0220(11) 0.0332(12) 0.0094(9) 0.0025(10) -0.0042(9)
C55 0.0430(14) 0.0234(11) 0.0316(13) 0.010(1) 0.0009(10) -0.0081(10)
C56 0.0567(17) 0.0233(12) 0.0319(13) 0.0093(10) 0.0016(12) -0.0076(11)
C57 0.088(2) 0.0288(14) 0.0342(15) 0.0123(11) 0.0069(15) -0.0112(14)
C58 0.114(3) 0.0389(17) 0.0379(17) 0.0168(14) 0.0034(18) -0.0124(18)
S5 0.0255(2) 0.0255(2) 0.0255(2) 0.0078(2) 0.0005(2) 0.0011(2)
S6 0.02378(16) 0.02378(16) 0.02378(16) 0.00734(16) 0.00051(16) 0.00104(16)
S7 0.02343(16) 0.02343(16) 0.02343(16) 0.00725(16) 0.00053(16) 0.00106(16)
S8 0.0214(6) 0.0214(6) 0.0214(6) 0.0049(6) -0.0020(6) -0.0015(6)
C252 0.0241(5) 0.0241(5) 0.0241(5) 0.0063(5) -0.0011(5) -0.0005(5)
C301 0.0216(4) 0.0216(4) 0.0216(4) 0.0059(4) -0.0007(4) -0.0002(4)
C59 0.0255(2) 0.0255(2) 0.0255(2) 0.0078(2) 0.0005(2) 0.0011(2)
C62 0.0214(6) 0.0214(6) 0.0214(6) 0.0049(6) -0.0020(6) -0.0015(6)
C251 0.0241(5) 0.0241(5) 0.0241(5) 0.0063(5) -0.0011(5) -0.0005(5)
C302 0.0216(4) 0.0216(4) 0.0216(4) 0.0059(4) -0.0007(4) -0.0002(4)
C60 0.02378(16) 0.02378(16) 0.02378(16) 0.00734(16) 0.00051(16) 0.00104(16)
C61 0.02343(16) 0.02343(16) 0.02343(16) 0.00725(16) 0.00053(16) 0.00106(16)

loop_
_atom_type_symbol
_atom_type_scat_dispersion_real
_atom_type_scat_dispersion_imag
_atom_type_scat_Cromer_Mann_a1
_atom_type_scat_Cromer_Mann_b1
_atom_type_scat_Cromer_Mann_a2
_atom_type_scat_Cromer_Mann_b2
_atom_type_scat_Cromer_Mann_a3
_atom_type_scat_Cromer_Mann_b3
_atom_type_scat_Cromer_Mann_a4
_atom_type_scat_Cromer_Mann_b4
_atom_type_scat_Cromer_Mann_c
_atom_type_scat_source
C 0.0033 0.0016 2.3100 20.8439 1.0200 10.2075 1.5886 0.5687 0.8650 51.6512 0.2156 'International Tables Vol C 4.2.6.8 and 6.1.1.4'
H 0.0000 0.0000 0.4930 10.5109 0.3229 26.1257 0.1402 3.1424 0.0408 57.7998 0.0030 'International Tables Vol C 4.2.6.8 and 6.1.1.4'
S 0.1246 0.1234 6.9053 1.4679 5.2034 22.2151 1.4379 0.2536 1.5863 56.1720 0.8669 'International Tables Vol C 4.2.6.8 and 6.1.1.4'

loop_
_geom_angle_atom_site_label_1
_geom_angle_atom_site_label_2
_geom_angle_atom_site_label_3
_geom_angle
_geom_angle_publ_flag
C11 S1 C26 92.29(11) yes
C15 S2 C29 92.11(11) yes
C20 S3 C31 92.24(11) yes
C24 S4 C34 92.13(11) yes
C2 C1 C6 120.08(17) yes
C2 C1 C10 120.00(19) yes
C6 C1 C10 119.92(19) yes
C1 C2 C3 119.84(18) yes
C1 C2 C13 120.15(18) yes
C3 C2 C13 120.01(18) yes
C2 C3 C4 120.21(19) yes
C2 C3 C16 120.01(19) yes
C4 C3 C16 119.77(18) yes
C3 C4 C5 119.97(18) yes
C3 C4 C19 119.68(19) yes
C5 C4 C19 120.32(19) yes
C4 C5 C6 119.80(19) yes
C4 C5 C22 120.35(18) yes
C6 C5 C22 119.86(19) yes
C1 C6 C5 120.09(19) yes
C1 C6 C7 119.72(18) yes
C5 C6 C7 120.18(19) yes
C6 C7 C8 119.2(2) yes
C6 C7 C24 118.19(18) yes
C8 C7 C24 122.6(2) yes
C7 C8 C9 120.8(2) yes
C7 C8 S5 127.28(19) yes
C9 C8 S5 111.84(17) yes
C7 C8 C59 129.8(3) yes
C9 C8 C59 109.1(3) yes
S5 C8 C59 8.5(2) yes
C8 C9 C10 121.08(19) yes
C8 C9 S6 111.24(16) yes
C10 C9 S6 127.60(17) yes
C8 C9 C60 114.7(3) yes
C10 C9 C60 123.4(3) yes
S6 C9 C60 12.7(2) yes
C1 C10 C9 119.1(2) yes
C1 C10 C11 118.0(2) yes
C9 C10 C11 122.85(19) yes
C10 C11 S1 126.42(17) yes
C10 C11 C12 122.65(19) yes
S1 C11 C12 110.89(16) yes
C11 C12 C13 119.52(19) yes
C11 C12 C27 111.50(18) yes
C13 C12 C27 129.0(2) yes
C12 C13 C2 118.92(19) yes
C12 C13 C14 121.79(19) yes
C2 C13 C14 119.28(18) yes
C13 C14 C15 119.3(2) yes
C13 C14 C28 129.14(19) yes
C15 C14 C28 111.49(19) yes
S2 C15 C14 111.14(17) yes
S2 C15 C16 126.21(16) yes
C14 C15 C16 122.6(2) yes
C15 C16 C3 118.21(18) yes
C15 C16 C17 122.5(2) yes
C3 C16 C17 119.3(2) yes
C16 C17 C18 121.3(2) yes
C16 C17 S7 127.20(18) yes
C18 C17 S7 111.51(16) yes
C16 C17 C61 127.3(3) yes
C18 C17 C61 110.7(3) yes
S7 C17 C61 9.8(2) yes
C17 C18 C19 120.51(18) yes
C17 C18 S8 110.66(17) yes
C19 C18 S8 128.82(18) yes
C17 C18 C62 113.7(3) yes
C19 C18 C62 125.7(3) yes
S8 C18 C62 3.2(3) yes
C18 C19 C4 119.41(19) yes
C18 C19 C20 122.52(18) yes
C4 C19 C20 118.05(19) yes
C19 C20 S3 125.93(17) yes
C19 C20 C21 122.85(18) yes
S3 C20 C21 111.19(16) yes
C20 C21 C22 119.54(19) yes
C20 C21 C32 111.03(18) yes
C22 C21 C32 129.4(2) yes
C21 C22 C5 118.63(19) yes
C21 C22 C23 122.1(2) yes
C5 C22 C23 119.21(18) yes
C22 C23 C24 119.4(2) yes
C22 C23 C33 129.7(2) yes
C24 C23 C33 110.81(19) yes
C7 C24 S4 125.76(16) yes
C7 C24 C23 122.8(2) yes
S4 C24 C23 111.28(16) yes
S1 C26 C27 111.32(17) yes
S1 C26 C41 120.61(17) yes
C27 C26 C41 128.1(2) yes
S2 C29 C28 111.48(18) yes
S2 C29 C47 118.95(17) yes
C28 C29 C47 129.6(2) yes
S3 C31 C32 111.62(17) yes
S3 C31 C53 119.63(16) yes
C32 C31 C53 128.8(2) yes
S4 C34 C33 111.24(18) yes
S4 C34 C35 120.17(18) yes
C33 C34 C35 128.6(2) yes
C12 C27 C26 113.9(2) yes
C12 C27 H271 123.0 no
C26 C27 H271 123.1 no
C14 C28 C29 113.7(2) yes
C14 C28 H281 123.0 no
C29 C28 H281 123.4 no
C21 C32 C31 113.9(2) yes
C21 C32 H321 122.6 no
C31 C32 H321 123.5 no
C23 C33 C34 114.5(2) yes
C23 C33 H331 122.7 no
C34 C33 H331 122.8 no
C34 C35 H351 108.5 no
C34 C35 H352 108.3 no
H351 C35 H352 109.5 no
C34 C35 C36 113.9(2) yes
H351 C35 C36 108.2 no
H352 C35 C36 108.4 no
C35 C36 H361 108.9 no
C35 C36 H362 108.7 no
H361 C36 H362 109.5 no
C35 C36 C37 112.6(2) yes
H361 C36 C37 108.7 no
H362 C36 C37 108.5 no
C36 C37 H371 108.3 no
C36 C37 H372 108.5 no
H371 C37 H372 109.5 no
C36 C37 C38 113.6(2) yes
H371 C37 C38 108.5 no
H372 C37 C38 108.4 no
C37 C38 H381 108.6 no
C37 C38 H382 108.6 no
H381 C38 H382 109.5 no
C37 C38 C39 113.0(2) yes
H381 C38 C39 108.4 no
H382 C38 C39 108.7 no
C38 C39 H391 108.5 no
C38 C39 H392 108.1 no
H391 C39 H392 109.5 no
C38 C39 C40 113.8(2) yes
H391 C39 C40 108.7 no
H392 C39 C40 108.2 no
C39 C40 H401 110.0 no
C39 C40 H402 109.0 no
H401 C40 H402 109.5 no
C39 C40 H403 109.4 no
H401 C40 H403 109.5 no
H402 C40 H403 109.5 no
C26 C41 H411 108.6 no
C26 C41 H412 108.6 no
H411 C41 H412 109.5 no
C26 C41 C42 113.40(19) yes
H411 C41 C42 108.3 no
H412 C41 C42 108.4 no
C41 C42 H421 108.7 no
C41 C42 H422 108.5 no
H421 C42 H422 109.5 no
C41 C42 C43 113.01(19) yes
H421 C42 C43 108.6 no
H422 C42 C43 108.6 no
C42 C43 H431 108.8 no
C42 C43 H432 108.8 no
H431 C43 H432 109.5 no
C42 C43 C44 112.28(19) yes
H431 C43 C44 108.8 no
H432 C43 C44 108.7 no
C43 C44 H441 108.4 no
C43 C44 H442 108.2 no
H441 C44 H442 109.5 no
C43 C44 C45 114.0(2) yes
H441 C44 C45 108.4 no
H442 C44 C45 108.2 no
C44 C45 H451 108.4 no
C44 C45 H452 108.6 no
H451 C45 H452 109.5 no
C44 C45 C46 113.0(2) yes
H451 C45 C46 108.8 no
H452 C45 C46 108.6 no
C45 C46 H461 109.9 no
C45 C46 H462 109.1 no
H461 C46 H462 109.5 no
C45 C46 H463 109.3 no
H461 C46 H463 109.5 no
H462 C46 H463 109.5 no
C29 C47 H471 108.1 no
C29 C47 H472 108.3 no
H471 C47 H472 109.5 no
C29 C47 C48 114.8(2) yes
H471 C47 C48 107.8 no
H472 C47 C48 108.3 no
C47 C48 H481 109.2 no
C47 C48 H482 108.9 no
H481 C48 H482 109.5 no
C47 C48 C49 111.6(2) yes
H481 C48 C49 108.9 no
H482 C48 C49 108.8 no
C48 C49 H491 108.0 no
C48 C49 H492 108.2 no
H491 C49 H492 109.5 no
C48 C49 C50 114.7(2) yes
H491 C49 C50 108.0 no
H492 C49 C50 108.3 no
C49 C50 H501 108.8 no
C49 C50 H502 108.7 no
H501 C50 H502 109.5 no
C49 C50 C51 112.8(2) yes
H501 C50 C51 108.8 no
H502 C50 C51 108.3 no
C50 C51 H511 107.9 no
C50 C51 H512 108.2 no
H511 C51 H512 109.5 no
C50 C51 C52 114.5(3) yes
H511 C51 C52 108.3 no
H512 C51 C52 108.5 no
C51 C52 H521 110.5 no
C51 C52 H522 109.0 no
H521 C52 H522 109.5 no
C51 C52 H523 108.9 no
H521 C52 H523 109.5 no
H522 C52 H523 109.5 no
C31 C53 H531 108.5 no
C31 C53 H532 108.4 no
H531 C53 H532 109.5 no
C31 C53 C54 114.02(19) yes
H531 C53 C54 108.1 no
H532 C53 C54 108.3 no
C53 C54 H541 108.8 no
C53 C54 H542 108.7 no
H541 C54 H542 109.5 no
C53 C54 C55 112.5(2) yes
H541 C54 C55 109.0 no
H542 C54 C55 108.4 no
C54 C55 H551 108.1 no
C54 C55 H552 108.6 no
H551 C55 H552 109.5 no
C54 C55 C56 113.9(2) yes
H551 C55 C56 108.1 no
H552 C55 C56 108.6 no
C55 C56 H561 108.9 no
C55 C56 H562 108.5 no
H561 C56 H562 109.5 no
C55 C56 C57 112.5(2) yes
H561 C56 C57 108.6 no
H562 C56 C57 108.8 no
C56 C57 H571 108.4 no
C56 C57 H572 108.2 no
H571 C57 H572 109.5 no
C56 C57 C58 113.8(3) yes
H571 C57 C58 108.4 no
H572 C57 C58 108.4 no
C57 C58 H581 110.3 no
C57 C58 H582 109.1 no
H581 C58 H582 109.5 no
C57 C58 H583 109.0 no
H581 C58 H583 109.5 no
H582 C58 H583 109.5 no
C8 S5 S6 68.16(10) yes
C8 S5 C252 101.5(2) yes
S6 S5 C252 33.78(19) yes
C8 S5 C251 92.5(2) yes
S6 S5 C251 24.82(19) yes
C252 S5 C251 9.0(3) yes
C8 S5 H591 114.7 no
S6 S5 H591 151.9 no
C252 S5 H591 129.7 no
C251 S5 H591 136.1 no
C9 S6 S5 68.76(10) yes
C9 S6 C252 93.62(17) yes
S5 S6 C252 25.15(14) yes
C9 S6 C251 103.0(3) yes
S5 S6 C251 34.9(3) yes
C252 S6 C251 9.8(3) yes
C9 S6 H601 115.0 no
S5 S6 H601 148.4 no
C252 S6 H601 133.2 no
C251 S6 H601 124.7 no
C17 S7 S8 69.53(10) yes
C17 S7 C301 93.10(17) yes
S8 S7 C301 23.58(15) yes
C17 S7 C302 104.3(3) yes
S8 S7 C302 34.8(3) yes
C301 S7 C302 11.3(3) yes
C17 S7 H611 117.5 no
S8 S7 H611 144.1 no
C301 S7 H611 132.3 no
C302 S7 H611 124.8 no
C18 S8 S7 68.29(11) yes
C18 S8 C301 101.4(3) yes
S7 S8 C301 33.1(2) yes
C18 S8 C302 93.6(2) yes
S7 S8 C302 25.37(19) yes
C301 S8 C302 7.7(3) yes
C18 S8 H621 110.8 no
S7 S8 H621 178.6 no
C301 S8 H621 147.8 no
C302 S8 H621 155.5 no
S6 C252 S5 121.1(3) yes
S6 C252 C59 113.6(4) yes
S5 C252 C59 12.6(2) yes
S6 C252 C60 11.28(19) yes
S5 C252 C60 120.9(3) yes
C59 C252 C60 111.3(4) yes
S6 C252 H2521 123.3 no
S5 C252 H2521 114.5 no
C59 C252 H2521 123.1 no
C60 C252 H2521 124.6 no
S6 C252 H2511 83.4 no
S5 C252 H2511 154.4 no
C59 C252 H2511 162.7 no
C60 C252 H2511 84.6 no
H2521 C252 H2511 40.2 no
S7 C301 S8 123.3(3) yes
S7 C301 C62 114.9(5) yes
S8 C301 C62 8.5(5) yes
S7 C301 C61 9.5(2) yes
S8 C301 C61 120.8(4) yes
C62 C301 C61 112.7(6) yes
S7 C301 H3021 83.4 no
S8 C301 H3021 152.2 no
C62 C301 H3021 159.5 no
C61 C301 H3021 86.9 no
S7 C301 H3011 121.3 no
S8 C301 H3011 115.3 no
C62 C301 H3011 123.8 no
C61 C301 H3011 122.9 no
H3021 C301 H3011 39.0 no
C8 C59 C252 111.5(4) yes
C8 C59 C251 100.7(4) yes
C252 C59 C251 11.5(3) yes
C8 C59 H591 123.6 no
C252 C59 H591 124.8 no
C251 C59 H591 135.3 no
C18 C62 C301 106.8(5) yes
C18 C62 C302 97.4(4) yes
C301 C62 C302 9.3(3) yes
C18 C62 H621 127.6 no
C301 C62 H621 125.6 no
C302 C62 H621 134.9 no
S5 C251 C59 9.36(18) yes
S5 C251 S6 120.3(4) yes
C59 C251 S6 115.3(4) yes
S5 C251 C60 121.0(4) yes
C59 C251 C60 114.0(5) yes
S6 C251 C60 14.9(3) yes
S5 C251 H2521 80.9 no
C59 C251 H2521 87.3 no
S6 C251 H2521 155.5 no
C60 C251 H2521 157.8 no
S5 C251 H2511 120.4 no
C59 C251 H2511 126.8 no
S6 C251 H2511 117.4 no
C60 C251 H2511 118.6 no
H2521 C251 H2511 39.6 no
S8 C302 C62 6.9(4) yes
S8 C302 S7 119.8(4) yes
C62 C302 S7 112.9(5) yes
S8 C302 C61 116.2(5) yes
C62 C302 C61 109.8(6) yes
S7 C302 C61 12.3(3) yes
S8 C302 H3021 120.6 no
C62 C302 H3021 127.2 no
S7 C302 H3021 118.8 no
C61 C302 H3021 123.1 no
S8 C302 H3011 81.0 no
C62 C302 H3011 87.8 no
S7 C302 H3011 159.2 no
C61 C302 H3011 157.7 no
H3021 C302 H3011 41.3 no
C251 C60 C9 97.7(4) yes
C251 C60 C252 8.9(3) yes
C9 C60 C252 89.2(3) yes
C251 C60 H601 131.6 no
C9 C60 H601 130.7 no
C252 C60 H601 140.1 no
C17 C61 C301 93.7(4) yes
C17 C61 C302 104.3(5) yes
C301 C61 C302 12.2(3) yes
C17 C61 H611 126.4 no
C301 C61 H611 139.6 no
C302 C61 H611 129.2 no
C59 H591 S5 16.5 no
C60 H601 S6 16.2 no
C61 H611 S7 14.9 no
C62 H621 S8 13.9 no
C252 H2521 C251 24.6 no
C252 H2521 H2511 81.6 no
C251 H2521 H2511 57.0 no
C252 H2511 C251 25.2 no
C252 H2511 H2521 58.2 no
C251 H2511 H2521 83.4 no
C302 H3021 C301 24.3 no
C302 H3021 H3011 78.9 no
C301 H3021 H3011 55.4 no
C302 H3011 C301 26.6 no
C302 H3011 H3021 59.8 no
C301 H3011 H3021 85.6 no

loop_
_geom_bond_atom_site_label_1
_geom_bond_atom_site_label_2
_geom_bond_distance
_geom_bond_publ_flag
S1 C11 1.745(2) yes
S1 C26 1.729(2) yes
S2 C15 1.741(2) yes
S2 C29 1.732(2) yes
S3 C20 1.737(2) yes
S3 C31 1.725(2) yes
S4 C24 1.741(2) yes
S4 C34 1.730(2) yes
C1 C2 1.438(3) yes
C1 C6 1.451(3) yes
C1 C10 1.423(3) yes
C2 C3 1.439(3) yes
C2 C13 1.426(3) yes
C3 C4 1.451(3) yes
C3 C16 1.419(3) yes
C4 C5 1.440(3) yes
C4 C19 1.421(3) yes
C5 C6 1.442(3) yes
C5 C22 1.432(3) yes
C6 C7 1.419(3) yes
C7 C8 1.428(3) yes
C7 C24 1.422(3) yes
C8 C9 1.399(3) yes
C8 S5 1.688(3) yes
C8 C59 1.528(6) yes
C9 C10 1.421(3) yes
C9 S6 1.681(2) yes
C9 C60 1.678(6) yes
C10 C11 1.423(3) yes
C11 C12 1.390(3) yes
C12 C13 1.432(3) yes
C12 C27 1.444(3) yes
C13 C14 1.434(3) yes
C14 C15 1.387(3) yes
C14 C28 1.446(3) yes
C15 C16 1.431(3) yes
C16 C17 1.420(3) yes
C17 C18 1.398(3) yes
C17 S7 1.669(3) yes
C17 C61 1.638(8) yes
C18 C19 1.427(3) yes
C18 S8 1.710(4) yes
C18 C62 1.487(11) yes
C19 C20 1.422(3) yes
C20 C21 1.398(3) yes
C21 C22 1.439(3) yes
C21 C32 1.442(3) yes
C22 C23 1.430(3) yes
C23 C24 1.397(3) yes
C23 C33 1.439(3) yes
C26 C27 1.360(3) yes
C26 C41 1.508(3) yes
C29 C28 1.357(3) yes
C29 C47 1.506(3) yes
C31 C32 1.359(3) yes
C31 C53 1.503(3) yes
C34 C33 1.356(3) yes
C34 C35 1.497(3) yes
C27 H271 0.950 no
C28 H281 0.950 no
C32 H321 0.950 no
C33 H331 0.950 no
C35 H351 0.950 no
C35 H352 0.950 no
C35 C36 1.528(3) yes
C36 H361 0.950 no
C36 H362 0.950 no
C36 C37 1.523(3) yes
C37 H371 0.950 no
C37 H372 0.950 no
C37 C38 1.523(3) yes
C38 H381 0.950 no
C38 H382 0.950 no
C38 C39 1.522(3) yes
C39 H391 0.950 no
C39 H392 0.950 no
C39 C40 1.518(4) yes
C40 H401 0.950 no
C40 H402 0.950 no
C40 H403 0.950 no
C41 H411 0.950 no
C41 H412 0.950 no
C41 C42 1.526(3) yes
C42 H421 0.950 no
C42 H422 0.950 no
C42 C43 1.531(3) yes
C43 H431 0.950 no
C43 H432 0.950 no
C43 C44 1.521(4) yes
C44 H441 0.950 no
C44 H442 0.950 no
C44 C45 1.519(3) yes
C45 H451 0.950 no
C45 H452 0.950 no
C45 C46 1.524(4) yes
C46 H461 0.950 no
C46 H462 0.950 no
C46 H463 0.950 no
C47 H471 0.950 no
C47 H472 0.950 no
C47 C48 1.527(3) yes
C48 H481 0.950 no
C48 H482 0.950 no
C48 C49 1.519(4) yes
C49 H491 0.950 no
C49 H492 0.950 no
C49 C50 1.518(4) yes
C50 H501 0.950 no
C50 H502 0.950 no
C50 C51 1.523(4) yes
C51 H511 0.950 no
C51 H512 0.950 no
C51 C52 1.509(4) yes
C52 H521 0.950 no
C52 H522 0.950 no
C52 H523 0.950 no
C53 H531 0.950 no
C53 H532 0.950 no
C53 C54 1.517(4) yes
C54 H541 0.950 no
C54 H542 0.950 no
C54 C55 1.524(3) yes
C55 H551 0.950 no
C55 H552 0.950 no
C55 C56 1.519(4) yes
C56 H561 0.950 no
C56 H562 0.950 no
C56 C57 1.519(4) yes
C57 H571 0.950 no
C57 H572 0.950 no
C57 C58 1.510(4) yes
C58 H581 0.950 no
C58 H582 0.950 no
C58 H583 0.950 no
S5 S6 2.636(2) yes
S5 C252 1.308(5) yes
S5 C251 1.746(6) yes
S5 H591 0.931 no
S6 C252 1.711(4) yes
S6 C251 1.282(6) yes
S6 H601 1.208 no
S7 S8 2.613(3) yes
S7 C301 1.708(4) yes
S7 C302 1.290(6) yes
S7 H611 1.084 no
S8 C301 1.251(5) yes
S8 C302 1.720(6) yes
S8 H621 0.966 no
C252 C59 1.289(7) yes
C252 C60 1.841(8) yes
C252 H2521 1.000 no
C252 H2511 1.164 no
C301 C62 1.389(8) yes
C301 C61 1.722(8) yes
C301 H3021 1.211 no
C301 H3011 1.000 no
C59 C251 1.690(8) yes
C59 H591 1.000 no
C62 C302 1.828(8) yes
C62 H621 1.000 no
C251 C60 1.411(8) yes
C251 H2521 1.184 no
C251 H2511 1.000 no
C302 C61 1.326(9) yes
C302 H3021 1.000 no
C302 H3011 1.136 no
C60 H601 1.000 no
C61 H611 1.000 no
H2521 H2511 0.760 no
H3021 H3011 0.764 no
